data_7161167
loop_
_publ_author_name
'Liu, Yue'
'Gan, Zhuo-Jia'
'Zhang, Zhong-Yuan'
'Zhao, Huan'
'Li, Shao-Yang'
'Wang, Gao-Qian'
'Chen, Guo-Dong'
'Awakawa, Takayoshi'
'Cao, Zhi-Qin'
'Lv, Jian-Ming'
'Hu, Dan'
'Gao, Hao'

_publ_section_title
;
 Identification of two multifunctional P450 enzymes for biosynthesis of
 sesteraltererol-type sesterterpenoids
;
_journal_name_full 'Organic &amp; Biomolecular Chemistry'
_journal_paper_doi 10.1039/D6OB00650G
_journal_year 2026
_chemical_absolute_configuration ad
_chemical_formula_moiety C25H38O3
_chemical_formula_sum 'C25 H38 O3'
_chemical_formula_weight 386.55
_chemical_name_common 16-deoxysesteralterin
_space_group_crystal_system orthorhombic
_space_group_IT_number 19
_space_group_name_Hall 'P 2ac 2ab'
_space_group_name_H-M_alt 'P 21 21 21'
_atom_sites_solution_hydrogens geom
_audit_creation_method SHELXL-2017/1
_audit_update_record
;
2021-06-22 deposited with the CCDC.	2026-05-12 downloaded from the CCDC.
;
_cell_angle_alpha 90
_cell_angle_beta 90
_cell_angle_gamma 90
_cell_formula_units_Z 4
_cell_length_a 6.09258(5)
_cell_length_b 15.16109(11)
_cell_length_c 22.81474(16)
_cell_measurement_reflns_used 18632
_cell_measurement_temperature 100.00(10)
_cell_measurement_theta_max 73.4280
_cell_measurement_theta_min 2.9120
_cell_volume 2107.40(3)
_computing_structure_refinement 'SHELXL-2017/1 (Sheldrick, 2017)'
_computing_structure_solution 'SHELXT 2014/5 (Sheldrick, 2014)'
_diffrn_ambient_temperature 100.00(10)
_diffrn_measured_fraction_theta_full 1.000
_diffrn_measured_fraction_theta_max 0.992
_diffrn_measurement_device_type Rigaku
_diffrn_radiation_type CuK\a
_diffrn_radiation_wavelength 1.54184
_diffrn_reflns_av_R_equivalents 0.0241
_diffrn_reflns_av_unetI/netI 0.0140
_diffrn_reflns_Laue_measured_fraction_full 1.000
_diffrn_reflns_Laue_measured_fraction_max 0.992
_diffrn_reflns_limit_h_max 6
_diffrn_reflns_limit_h_min -7
_diffrn_reflns_limit_k_max 18
_diffrn_reflns_limit_k_min -18
_diffrn_reflns_limit_l_max 28
_diffrn_reflns_limit_l_min -28
_diffrn_reflns_number 21967
_diffrn_reflns_point_group_measured_fraction_full 1.000
_diffrn_reflns_point_group_measured_fraction_max 0.986
_diffrn_reflns_theta_full 67.684
_diffrn_reflns_theta_max 73.537
_diffrn_reflns_theta_min 3.500
_exptl_absorpt_coefficient_mu 0.604
_exptl_crystal_colour colorless
_exptl_crystal_density_diffrn 1.218
_exptl_crystal_description block
_exptl_crystal_F_000 848
_exptl_crystal_recrystallization_method 'Re-crystallisation from solvent: MeOH'
_refine_diff_density_max 0.155
_refine_diff_density_min -0.239
_refine_diff_density_rms 0.047
_refine_ls_abs_structure_details
;
 Flack x determined using 1725 quotients [(I+)-(I-)]/[(I+)+(I-)]
 (Parsons, Flack and Wagner, Acta Cryst. B69 (2013) 249-259).
;
_refine_ls_abs_structure_Flack 0.00(5)
_refine_ls_extinction_method none
_refine_ls_goodness_of_fit_ref 1.076
_refine_ls_hydrogen_treatment constr
_refine_ls_matrix_type full
_refine_ls_number_parameters 259
_refine_ls_number_reflns 4200
_refine_ls_number_restraints 0
_refine_ls_restrained_S_all 1.076
_refine_ls_R_factor_all 0.0304
_refine_ls_R_factor_gt 0.0302
_refine_ls_shift/su_max 0.001
_refine_ls_shift/su_mean 0.000
_refine_ls_structure_factor_coef Fsqd
_refine_ls_weighting_details 'w=1/[\s^2^(Fo^2^)+(0.0436P)^2^+0.3930P] where P=(Fo^2^+2Fc^2^)/3'
_refine_ls_weighting_scheme calc
_refine_ls_wR_factor_gt 0.0762
_refine_ls_wR_factor_ref 0.0764
_reflns_Friedel_coverage 0.715
_reflns_Friedel_fraction_full 1.000
_reflns_Friedel_fraction_max 0.978
_reflns_number_gt 4173
_reflns_number_total 4200
_reflns_threshold_expression 'I > 2\s(I)'
_cod_data_source_file d6ob00650g2.cif
_cod_data_source_block 38020-3
_cod_database_code 7161167
_shelx_shelxl_version_number 2017/1
_shelx_space_group_comment
;
The symmetry employed for this shelxl refinement is uniquely defined
by the following loop, which should always be used as a source of
symmetry information in preference to the above space-group names.
They are only intended as comments.
;

loop_
_space_group_symop_operation_xyz
'x, y, z'
'-x+1/2, -y, z+1/2'
'x+1/2, -y+1/2, -z'
'-x, y+1/2, -z+1/2'

loop_
_atom_site_label
_atom_site_type_symbol
_atom_site_fract_x
_atom_site_fract_y
_atom_site_fract_z
_atom_site_U_iso_or_equiv
_atom_site_adp_type
_atom_site_occupancy
_atom_site_site_symmetry_order
_atom_site_calc_flag
_atom_site_refinement_flags_posn
_atom_site_refinement_flags_adp
_atom_site_refinement_flags_occupancy
_atom_site_disorder_assembly
_atom_site_disorder_group
O2 O -0.3757(2) -0.74208(7) -0.02315(5) 0.0233(3) Uani 1 1 d . . . . .
O3 O -0.31377(18) -0.85927(7) -0.12608(5) 0.0201(2) Uani 1 1 d . . . . .
H3 H -0.254837 -0.839805 -0.095413 0.030 Uiso 1 1 calc R U . . .
O1 O -0.61598(19) -0.63614(7) -0.04755(4) 0.0187(2) Uani 1 1 d . . . . .
C22 C -0.5267(3) -0.71854(10) -0.05351(7) 0.0171(3) Uani 1 1 d . . . . .
C11 C -0.6231(3) -0.76423(10) -0.10549(6) 0.0149(3) Uani 1 1 d . . . . .
C6 C -0.8399(3) -0.67851(10) -0.19080(6) 0.0175(3) Uani 1 1 d . . . . .
H6 H -0.705291 -0.662936 -0.213628 0.021 Uiso 1 1 calc R U . . .
C12 C -0.5494(3) -0.85776(10) -0.11954(6) 0.0160(3) Uani 1 1 d . . . . .
C19 C -0.7028(3) -1.07599(10) 0.02076(7) 0.0229(3) Uani 1 1 d . . . . .
H19 H -0.656722 -1.018454 0.038297 0.028 Uiso 1 1 calc R U . . .
C13 C -0.6190(3) -0.91773(9) -0.06743(6) 0.0171(3) Uani 1 1 d . . . . .
H13A H -0.539556 -0.899887 -0.031479 0.020 Uiso 1 1 calc R U . . .
H13B H -0.778425 -0.911446 -0.060116 0.020 Uiso 1 1 calc R U . . .
C8 C -0.8133(3) -0.54967(10) -0.12835(7) 0.0190(3) Uani 1 1 d . . . . .
H8A H -0.668605 -0.529342 -0.142741 0.023 Uiso 1 1 calc R U . . .
H8B H -0.889026 -0.500480 -0.108216 0.023 Uiso 1 1 calc R U . . .
C23 C -0.9403(3) -1.04563(11) -0.13375(7) 0.0220(3) Uani 1 1 d . . . . .
H23A H -1.001209 -1.061751 -0.172038 0.033 Uiso 1 1 calc R U . . .
H23B H -0.990443 -0.986386 -0.123011 0.033 Uiso 1 1 calc R U . . .
H23C H -0.989843 -1.088064 -0.104176 0.033 Uiso 1 1 calc R U . . .
C15 C -0.6881(3) -1.04674(10) -0.13696(7) 0.0190(3) Uani 1 1 d . . . . .
C16 C -0.6094(3) -1.14308(10) -0.13760(8) 0.0258(4) Uani 1 1 d . . . . .
H16A H -0.456382 -1.147334 -0.151892 0.031 Uiso 1 1 calc R U . . .
H16B H -0.704920 -1.179935 -0.162751 0.031 Uiso 1 1 calc R U . . .
C1 C -0.6095(3) -0.99025(10) -0.18828(7) 0.0205(3) Uani 1 1 d . . . . .
H1A H -0.687103 -1.008682 -0.224389 0.025 Uiso 1 1 calc R U . . .
H1B H -0.450506 -1.000056 -0.194373 0.025 Uiso 1 1 calc R U . . .
C4 C -0.7959(3) -0.80285(11) -0.26426(7) 0.0224(3) Uani 1 1 d . . . . .
H4A H -0.873136 -0.855955 -0.278824 0.027 Uiso 1 1 calc R U . . .
H4B H -0.750058 -0.767995 -0.298850 0.027 Uiso 1 1 calc R U . . .
C10 C -0.7568(2) -0.70542(10) -0.13088(6) 0.0154(3) Uani 1 1 d . . . . .
C7 C -0.9556(3) -0.58904(10) -0.17861(7) 0.0200(3) Uani 1 1 d . . . . .
H7 H -0.943803 -0.550550 -0.214066 0.024 Uiso 1 1 calc R U . . .
C24 C -0.9526(3) -1.07306(11) 0.01441(8) 0.0264(4) Uani 1 1 d . . . . .
H24A H -0.993904 -1.023289 -0.010677 0.040 Uiso 1 1 calc R U . . .
H24B H -1.019739 -1.065822 0.053149 0.040 Uiso 1 1 calc R U . . .
H24C H -1.004171 -1.128177 -0.003295 0.040 Uiso 1 1 calc R U . . .
C21 C -1.1973(3) -0.59865(12) -0.16143(8) 0.0267(4) Uani 1 1 d . . . . .
H21A H -1.280817 -0.621394 -0.194885 0.040 Uiso 1 1 calc R U . . .
H21B H -1.255815 -0.540973 -0.149944 0.040 Uiso 1 1 calc R U . . .
H21C H -1.210048 -0.639751 -0.128445 0.040 Uiso 1 1 calc R U . . .
C18 C -0.5686(3) -1.08830(10) -0.03579(7) 0.0203(3) Uani 1 1 d . . . . .
H18 H -0.412866 -1.096174 -0.022995 0.024 Uiso 1 1 calc R U . . .
C2 C -0.6513(3) -0.89106(10) -0.17737(6) 0.0169(3) Uani 1 1 d . . . . .
H2 H -0.813726 -0.884761 -0.172582 0.020 Uiso 1 1 calc R U . . .
C14 C -0.5652(3) -1.01330(9) -0.08239(7) 0.0172(3) Uani 1 1 d . . . . .
H14 H -0.408436 -1.011023 -0.095260 0.021 Uiso 1 1 calc R U . . .
C20 C -0.4272(3) -0.87509(11) -0.27431(7) 0.0267(4) Uani 1 1 d . . . . .
H20A H -0.496172 -0.926536 -0.292657 0.040 Uiso 1 1 calc R U . . .
H20B H -0.294878 -0.893702 -0.253228 0.040 Uiso 1 1 calc R U . . .
H20C H -0.387253 -0.832184 -0.304614 0.040 Uiso 1 1 calc R U . . .
C9 C -0.7925(3) -0.63011(10) -0.08920(6) 0.0166(3) Uani 1 1 d . . . . .
H9 H -0.934765 -0.639353 -0.068203 0.020 Uiso 1 1 calc R U . . .
C3 C -0.5887(3) -0.83258(10) -0.23112(7) 0.0198(3) Uani 1 1 d . . . . .
H3A H -0.516694 -0.778212 -0.215434 0.024 Uiso 1 1 calc R U . . .
C5 C -0.9588(3) -0.74743(11) -0.22818(7) 0.0206(3) Uani 1 1 d . . . . .
H5A H -1.062260 -0.717342 -0.255020 0.025 Uiso 1 1 calc R U . . .
H5B H -1.045050 -0.786827 -0.202340 0.025 Uiso 1 1 calc R U . . .
C17 C -0.6260(3) -1.17163(10) -0.07275(8) 0.0249(4) Uani 1 1 d . . . . .
H17A H -0.521258 -1.219945 -0.064361 0.030 Uiso 1 1 calc R U . . .
H17B H -0.776224 -1.192349 -0.063628 0.030 Uiso 1 1 calc R U . . .
C25 C -0.6385(4) -1.14850(12) 0.06459(8) 0.0323(4) Uani 1 1 d . . . . .
H25A H -0.714747 -1.138563 0.101835 0.048 Uiso 1 1 calc R U . . .
H25B H -0.479563 -1.146951 0.071098 0.048 Uiso 1 1 calc R U . . .
H25C H -0.680216 -1.206227 0.048793 0.048 Uiso 1 1 calc R U . . .

loop_
_atom_site_aniso_label
_atom_site_aniso_U_11
_atom_site_aniso_U_22
_atom_site_aniso_U_33
_atom_site_aniso_U_23
_atom_site_aniso_U_13
_atom_site_aniso_U_12
O2 0.0266(6) 0.0198(5) 0.0234(5) -0.0010(4) -0.0093(5) -0.0002(5)
O3 0.0157(5) 0.0202(5) 0.0245(5) -0.0025(4) 0.0002(4) -0.0004(5)
O1 0.0246(6) 0.0144(5) 0.0171(5) -0.0016(4) -0.0031(4) 0.0003(5)
C22 0.0195(7) 0.0151(7) 0.0167(7) 0.0004(5) 0.0000(6) -0.0010(6)
C11 0.0149(7) 0.0156(7) 0.0141(6) 0.0000(5) 0.0010(5) -0.0020(6)
C6 0.0176(8) 0.0186(7) 0.0163(7) 0.0036(6) -0.0009(6) -0.0002(6)
C12 0.0161(7) 0.0144(7) 0.0175(7) -0.0018(5) -0.0003(6) -0.0001(6)
C19 0.0292(9) 0.0162(7) 0.0235(7) 0.0017(6) -0.0032(7) -0.0026(6)
C13 0.0192(7) 0.0151(7) 0.0169(6) -0.0007(5) -0.0010(6) -0.0004(6)
C8 0.0202(7) 0.0160(7) 0.0209(7) 0.0028(6) 0.0033(6) 0.0015(6)
C23 0.0212(8) 0.0197(7) 0.0252(8) 0.0003(6) -0.0046(7) -0.0024(6)
C15 0.0201(8) 0.0146(7) 0.0223(7) -0.0041(6) 0.0005(6) 0.0002(6)
C16 0.0294(9) 0.0158(7) 0.0322(9) -0.0064(6) 0.0006(7) 0.0023(7)
C1 0.0241(8) 0.0179(7) 0.0196(7) -0.0051(6) 0.0026(6) -0.0001(7)
C4 0.0289(9) 0.0236(8) 0.0146(7) -0.0006(6) -0.0006(6) -0.0062(7)
C10 0.0151(7) 0.0160(7) 0.0152(6) 0.0002(5) 0.0015(6) -0.0024(6)
C7 0.0197(8) 0.0196(7) 0.0207(7) 0.0060(6) 0.0010(6) 0.0018(6)
C24 0.0283(9) 0.0215(8) 0.0293(8) 0.0018(7) 0.0059(7) 0.0009(7)
C21 0.0188(8) 0.0290(8) 0.0322(9) 0.0069(7) 0.0006(7) 0.0025(7)
C18 0.0175(7) 0.0154(7) 0.0280(8) 0.0017(6) -0.0045(6) 0.0011(6)
C2 0.0178(7) 0.0171(7) 0.0157(7) -0.0026(5) 0.0012(6) -0.0013(6)
C14 0.0145(7) 0.0146(7) 0.0225(7) -0.0005(6) -0.0007(6) 0.0004(6)
C20 0.0310(9) 0.0248(8) 0.0244(8) -0.0064(6) 0.0102(7) -0.0046(7)
C9 0.0172(7) 0.0155(7) 0.0170(7) 0.0003(5) 0.0003(6) -0.0004(6)
C3 0.0236(8) 0.0196(7) 0.0162(7) -0.0036(6) 0.0035(6) -0.0039(6)
C5 0.0210(8) 0.0233(8) 0.0175(7) 0.0036(6) -0.0043(6) -0.0032(6)
C17 0.0258(9) 0.0141(7) 0.0348(9) -0.0015(6) -0.0006(7) 0.0030(7)
C25 0.0414(11) 0.0230(8) 0.0324(9) 0.0090(7) -0.0081(8) -0.0046(8)

loop_
_atom_type_symbol
_atom_type_description
_atom_type_scat_dispersion_real
_atom_type_scat_dispersion_imag
_atom_type_scat_source
C C 0.0181 0.0091 'International Tables Vol C Tables 4.2.6.8 and 6.1.1.4'
H H 0.0000 0.0000 'International Tables Vol C Tables 4.2.6.8 and 6.1.1.4'
O O 0.0492 0.0322 'International Tables Vol C Tables 4.2.6.8 and 6.1.1.4'

loop_
_geom_angle_atom_site_label_1
_geom_angle_atom_site_label_2
_geom_angle_atom_site_label_3
_geom_angle
_geom_angle_site_symmetry_1
_geom_angle_site_symmetry_3
_geom_angle_publ_flag
C22 O1 C9 106.83(11) . . ?
O2 C22 O1 121.07(14) . . ?
O2 C22 C11 128.25(14) . . ?
O1 C22 C11 110.22(12) . . ?
C10 C11 C22 105.90(13) . . ?
C10 C11 C12 135.13(14) . . ?
C22 C11 C12 118.90(13) . . ?
C10 C6 C5 118.51(13) . . ?
C10 C6 C7 103.03(12) . . ?
C5 C6 C7 118.75(13) . . ?
O3 C12 C11 109.27(12) . . ?
O3 C12 C2 107.85(12) . . ?
C11 C12 C2 111.48(12) . . ?
O3 C12 C13 109.94(12) . . ?
C11 C12 C13 107.65(12) . . ?
C2 C12 C13 110.64(12) . . ?
C24 C19 C25 109.64(15) . . ?
C24 C19 C18 116.93(14) . . ?
C25 C19 C18 108.86(14) . . ?
C14 C13 C12 109.01(12) . . ?
C9 C8 C7 99.90(12) . . ?
C1 C15 C16 115.32(13) . . ?
C1 C15 C23 110.07(14) . . ?
C16 C15 C23 108.79(13) . . ?
C1 C15 C14 106.45(13) . . ?
C16 C15 C14 99.74(12) . . ?
C23 C15 C14 116.35(13) . . ?
C15 C16 C17 103.70(12) . . ?
C15 C1 C2 111.74(12) . . ?
C3 C4 C5 115.22(12) . . ?
C11 C10 C9 108.69(13) . . ?
C11 C10 C6 140.67(14) . . ?
C9 C10 C6 108.56(12) . . ?
C21 C7 C6 113.52(14) . . ?
C21 C7 C8 112.56(14) . . ?
C6 C7 C8 102.36(12) . . ?
C19 C18 C14 119.40(13) . . ?
C19 C18 C17 115.65(13) . . ?
C14 C18 C17 103.04(12) . . ?
C12 C2 C1 112.93(13) . . ?
C12 C2 C3 112.81(12) . . ?
C1 C2 C3 112.71(12) . . ?
C13 C14 C15 112.95(12) . . ?
C13 C14 C18 122.59(13) . . ?
C15 C14 C18 107.78(12) . . ?
O1 C9 C10 105.16(12) . . ?
O1 C9 C8 120.17(13) . . ?
C10 C9 C8 104.51(12) . . ?
C20 C3 C4 109.49(13) . . ?
C20 C3 C2 115.00(13) . . ?
C4 C3 C2 110.61(13) . . ?
C6 C5 C4 111.42(14) . . ?
C16 C17 C18 106.04(12) . . ?

loop_
_geom_bond_atom_site_label_1
_geom_bond_atom_site_label_2
_geom_bond_distance
_geom_bond_site_symmetry_2
_geom_bond_publ_flag
O2 C22 1.206(2) . ?
O3 C12 1.4434(19) . ?
O1 C22 1.3695(18) . ?
O1 C9 1.4384(19) . ?
C22 C11 1.494(2) . ?
C11 C10 1.339(2) . ?
C11 C12 1.522(2) . ?
C6 C10 1.514(2) . ?
C6 C5 1.531(2) . ?
C6 C7 1.554(2) . ?
C12 C2 1.543(2) . ?
C12 C13 1.556(2) . ?
C19 C24 1.529(2) . ?
C19 C25 1.537(2) . ?
C19 C18 1.539(2) . ?
C13 C14 1.5242(19) . ?
C8 C9 1.517(2) . ?
C8 C7 1.556(2) . ?
C23 C15 1.538(2) . ?
C15 C1 1.528(2) . ?
C15 C16 1.537(2) . ?
C15 C14 1.539(2) . ?
C16 C17 1.545(2) . ?
C1 C2 1.545(2) . ?
C4 C3 1.539(2) . ?
C4 C5 1.539(2) . ?
C10 C9 1.5018(19) . ?
C7 C21 1.531(2) . ?
C18 C14 1.557(2) . ?
C18 C17 1.559(2) . ?
C2 C3 1.560(2) . ?
C20 C3 1.535(2) . ?
